data_1518681
loop_
_publ_author_name
'Chen, Min'
'Zou, Wenping'
'Cai, Zhengguo'
'Chen, Changle'

_publ_section_title
;
 Norbornene homopolymerization and copolymerization with ethylene by
 phosphine-sulfonate nickel catalysts
;
_journal_issue 14
_journal_name_full 'Polym. Chem.'
_journal_page_first 2669
_journal_paper_doi 10.1039/C5PY00010F
_journal_volume 6
_journal_year 2015
_chemical_absolute_configuration ad
_chemical_formula_sum 'C46 H39 B F15 Ni O3 P S'
_chemical_formula_weight 1057.32
_chemical_name_systematic '[(o-Cy2-PC6H4SO3B(C6F5)3)Ni(allyl)]'
_chemical_properties_physical 'Air-sensitive, Moisture-sensitive'
_space_group_crystal_system orthorhombic
_space_group_IT_number 33
_space_group_name_Hall 'P 2c -2n'
_space_group_name_H-M_alt 'P n a 21'
_symmetry_space_group_name_Hall 'P 2c -2n'
_symmetry_space_group_name_H-M 'P n a 21'
_atom_sites_solution_hydrogens geom
_audit_creation_method SHELXL-2013
_audit_update_record
;
2015-01-04 deposited with the CCDC.
2015-02-04 downloaded from the CCDC.
;
_cell_angle_alpha 90
_cell_angle_beta 90
_cell_angle_gamma 90
_cell_formula_units_Z 4
_cell_length_a 24.5629(3)
_cell_length_b 15.6599(2)
_cell_length_c 11.55970(10)
_cell_measurement_reflns_used 5194
_cell_measurement_temperature 291(2)
_cell_measurement_theta_max 69.4468
_cell_measurement_theta_min 3.3442
_cell_volume 4446.47(9)
_computing_cell_refinement 'CrysAlisPro (Agilent Technologies)'
_computing_data_collection 'CrysAlisPro (Agilent Technologies)'
_computing_data_reduction 'CrysAlisPro (Agilent Technologies)'
_computing_molecular_graphics 'Ortep-3 (L. J. Farrugia, 2001)'
_computing_publication_material SHELXL-2013
_computing_structure_refinement 'SHELXL-2013 (Sheldrick, 2013)'
_computing_structure_solution 'SHELXS-97 (Sheldrick, 1997)'
_diffrn_ambient_temperature 291(2)
_diffrn_detector_area_resol_mean 15.9149
_diffrn_measured_fraction_theta_full 0.995
_diffrn_measured_fraction_theta_max 0.984
_diffrn_measurement_device_type 'Gemini S Ultra, Agilent Technologies'
_diffrn_measurement_method '\w scans'
_diffrn_radiation_type CuK\a
_diffrn_radiation_wavelength 1.54184
_diffrn_reflns_av_R_equivalents 0.0226
_diffrn_reflns_av_unetI/netI 0.0301
_diffrn_reflns_Laue_measured_fraction_full 0.995
_diffrn_reflns_Laue_measured_fraction_max 0.984
_diffrn_reflns_limit_h_max 25
_diffrn_reflns_limit_h_min -29
_diffrn_reflns_limit_k_max 17
_diffrn_reflns_limit_k_min -18
_diffrn_reflns_limit_l_max 13
_diffrn_reflns_limit_l_min -8
_diffrn_reflns_number 11103
_diffrn_reflns_point_group_measured_fraction_full 0.704
_diffrn_reflns_point_group_measured_fraction_max 0.693
_diffrn_reflns_theta_full 67.684
_diffrn_reflns_theta_max 69.574
_diffrn_reflns_theta_min 3.347
_diffrn_source 'Enhance Ultra (Cu) X-ray Source'
_exptl_absorpt_coefficient_mu 2.356
_exptl_absorpt_correction_T_max 1.00000
_exptl_absorpt_correction_T_min 0.92489
_exptl_absorpt_correction_type multi-scan
_exptl_absorpt_process_details
;
CrysAlisPro, Agilent Technologies,
Version 1.171.36.21 (release 14-08-2012 CrysAlis171 .NET)
(compiled Sep 14 2012,17:21:16)
Empirical absorption correction using spherical harmonics,
 implemented in SCALE3 ABSPACK scaling algorithm.
;
_exptl_crystal_colour yellow
_exptl_crystal_density_diffrn 1.579
_exptl_crystal_F_000 2152
_exptl_crystal_recrystallization_method 'Re-crystallisation from solvent: Toluene/Hexane'
_exptl_crystal_size_max 0.360
_exptl_crystal_size_mid 0.320
_exptl_crystal_size_min 0.270
_refine_diff_density_max 0.285
_refine_diff_density_min -0.263
_refine_diff_density_rms 0.039
_refine_ls_abs_structure_details
;
 Flack x determined using 1350 quotients [(I+)-(I-)]/[(I+)+(I-)]
 (Parsons and Flack (2004), Acta Cryst. A60, s61).
;
_refine_ls_abs_structure_Flack -0.007(17)
_refine_ls_extinction_coef 0.00029(6)
_refine_ls_extinction_expression Fc^*^=kFc[1+0.001xFc^2^\l^3^/sin(2\q)]^-1/4^
_refine_ls_extinction_method SHELXL
_refine_ls_goodness_of_fit_ref 1.048
_refine_ls_hydrogen_treatment constr
_refine_ls_matrix_type full
_refine_ls_number_parameters 614
_refine_ls_number_reflns 5783
_refine_ls_number_restraints 1
_refine_ls_restrained_S_all 1.047
_refine_ls_R_factor_all 0.0355
_refine_ls_R_factor_gt 0.0332
_refine_ls_shift/su_max 0.001
_refine_ls_shift/su_mean 0.000
_refine_ls_structure_factor_coef Fsqd
_refine_ls_weighting_details 'w=1/[\s^2^(Fo^2^)+(0.0592P)^2^+0.3055P] where P=(Fo^2^+2Fc^2^)/3'
_refine_ls_weighting_scheme calc
_refine_ls_wR_factor_gt 0.0906
_refine_ls_wR_factor_ref 0.0937
_reflns_Friedel_coverage 0.337
_reflns_Friedel_fraction_full 0.380
_reflns_Friedel_fraction_max 0.369
_reflns_number_gt 5442
_reflns_number_total 5783
_reflns_threshold_expression 'I > 2\s(I)'
_cod_data_source_file c5py00010f2.cif
_cod_data_source_block shelxl
_cod_depositor_comments 'Adding full bibliography for 1518680--1518681.cif.'
_cod_database_code 1518681
_shelx_space_group_comment
;
The symmetry employed for this shelxl refinement is uniquely defined
by the following loop, which should always be used as a source of
symmetry information in preference to the above space-group names.
They are only intended as comments.
;
_shelx_estimated_absorpt_t_min 0.484
_shelx_estimated_absorpt_t_max 0.569
_shelxl_version_number 2013-4

loop_
_space_group_symop_operation_xyz
'x, y, z'
'-x, -y, z+1/2'
'-x+1/2, y+1/2, z+1/2'
'x+1/2, -y+1/2, z'

loop_
_atom_site_label
_atom_site_type_symbol
_atom_site_fract_x
_atom_site_fract_y
_atom_site_fract_z
_atom_site_U_iso_or_equiv
_atom_site_adp_type
_atom_site_occupancy
_atom_site_site_symmetry_order
_atom_site_calc_flag
_atom_site_refinement_flags_posn
_atom_site_refinement_flags_adp
Ni1 Ni 0.64806(2) 0.52983(4) 0.90614(6) 0.05079(18) Uani 1 1 d . .
S1 S 0.55945(3) 0.56035(5) 0.73432(8) 0.04170(19) Uani 1 1 d . .
P1 P 0.69691(3) 0.52057(6) 0.74603(9) 0.0465(2) Uani 1 1 d . .
F1 F 0.50431(9) 0.64295(16) 0.9384(2) 0.0631(6) Uani 1 1 d . .
O3 O 0.57584(8) 0.65224(14) 0.7561(2) 0.0433(5) Uani 1 1 d . .
F11 F 0.60268(11) 0.75977(17) 0.9324(2) 0.0671(7) Uani 1 1 d . .
F10 F 0.61894(8) 0.71875(16) 0.5244(2) 0.0599(6) Uani 1 1 d . .
F5 F 0.47546(11) 0.87827(16) 0.6901(3) 0.0738(7) Uani 1 1 d . .
F7 F 0.40814(11) 0.6758(2) 0.4028(4) 0.0899(10) Uani 1 1 d . .
F6 F 0.43154(9) 0.70694(18) 0.6186(3) 0.0722(7) Uani 1 1 d . .
F15 F 0.58349(12) 0.88171(16) 0.5603(3) 0.0714(7) Uani 1 1 d . .
F14 F 0.65837(14) 0.99574(19) 0.6130(4) 0.0953(10) Uani 1 1 d . .
F8 F 0.48859(16) 0.6641(2) 0.2400(3) 0.0951(10) Uani 1 1 d . .
F3 F 0.35557(10) 0.8233(2) 0.9955(3) 0.0920(10) Uani 1 1 d . .
F9 F 0.59376(13) 0.6866(2) 0.3044(3) 0.0835(8) Uani 1 1 d . .
O2 O 0.57823(10) 0.51053(16) 0.8340(2) 0.0493(6) Uani 1 1 d . .
F12 F 0.67558(14) 0.8792(2) 0.9840(3) 0.0965(10) Uani 1 1 d . .
F13 F 0.70602(13) 0.9968(2) 0.8250(4) 0.1041(12) Uani 1 1 d . .
C1 C 0.59765(13) 0.5277(2) 0.6121(3) 0.0415(7) Uani 1 1 d . .
C32 C 0.60575(16) 0.8755(2) 0.6658(4) 0.0563(10) Uani 1 1 d . .
C19 C 0.52675(14) 0.7207(2) 0.5833(4) 0.0475(8) Uani 1 1 d . .
C6 C 0.65459(14) 0.5146(2) 0.6143(4) 0.0459(8) Uani 1 1 d . .
C3 C 0.59336(17) 0.4921(3) 0.4102(4) 0.0581(9) Uani 1 1 d . .
H3 H 0.5732 0.4844 0.3429 0.070 Uiso 1 1 calc R U
C24 C 0.47384(15) 0.7065(3) 0.5449(4) 0.0563(10) Uani 1 1 d . .
C30 C 0.47635(14) 0.7112(2) 0.9002(4) 0.0521(9) Uani 1 1 d . .
C4 C 0.64979(17) 0.4805(3) 0.4095(5) 0.0627(10) Uani 1 1 d . .
H4 H 0.6676 0.4661 0.3412 0.075 Uiso 1 1 calc R U
C25 C 0.49343(14) 0.7570(2) 0.8045(4) 0.0496(8) Uani 1 1 d . .
C28 C 0.40045(16) 0.8027(3) 0.9346(5) 0.0645(12) Uani 1 1 d . .
C29 C 0.43032(17) 0.7322(3) 0.9645(4) 0.0612(11) Uani 1 1 d . .
C7 C 0.74603(13) 0.6090(3) 0.7253(4) 0.0539(9) Uani 1 1 d . .
H7 H 0.7760 0.5982 0.7792 0.065 Uiso 1 1 calc R U
C2 C 0.56798(14) 0.5151(2) 0.5116(4) 0.0489(8) Uani 1 1 d . .
H2 H 0.5304 0.5222 0.5128 0.059 Uiso 1 1 calc R U
C20 C 0.56556(15) 0.7127(2) 0.4962(4) 0.0502(9) Uani 1 1 d . .
C23 C 0.46078(17) 0.6884(3) 0.4312(5) 0.0662(13) Uani 1 1 d . .
C21 C 0.55382(19) 0.6949(3) 0.3829(4) 0.0591(10) Uani 1 1 d . .
C31 C 0.59017(13) 0.8112(2) 0.7424(4) 0.0481(8) Uani 1 1 d . .
C22 C 0.5006(2) 0.6825(3) 0.3496(4) 0.0679(12) Uani 1 1 d . .
C33 C 0.64440(18) 0.9371(3) 0.6923(5) 0.0673(12) Uani 1 1 d . .
C36 C 0.61458(15) 0.8169(2) 0.8491(4) 0.0529(9) Uani 1 1 d . .
C8 C 0.77186(19) 0.6174(3) 0.6061(5) 0.0707(12) Uani 1 1 d . .
H8A H 0.7437 0.6285 0.5493 0.085 Uiso 1 1 calc R U
H8B H 0.7895 0.5640 0.5858 0.085 Uiso 1 1 calc R U
C14 C 0.70057(16) 0.3436(3) 0.7319(7) 0.0806(16) Uani 1 1 d . .
H14A H 0.6740 0.3492 0.6703 0.097 Uiso 1 1 calc R U
H14B H 0.6811 0.3404 0.8047 0.097 Uiso 1 1 calc R U
C26 C 0.46216(15) 0.8296(3) 0.7819(4) 0.0565(9) Uani 1 1 d . .
C13 C 0.73729(13) 0.4209(2) 0.7323(4) 0.0525(9) Uani 1 1 d . .
H13 H 0.7559 0.4228 0.6574 0.063 Uiso 1 1 calc R U
B1 B 0.54461(14) 0.7358(2) 0.7180(4) 0.0444(9) Uani 1 1 d . .
C5 C 0.67889(15) 0.4906(3) 0.5106(4) 0.0564(10) Uani 1 1 d . .
H5 H 0.7162 0.4809 0.5094 0.068 Uiso 1 1 calc R U
C35 C 0.65228(18) 0.8788(3) 0.8786(5) 0.0674(13) Uani 1 1 d . .
C16 C 0.7778(2) 0.2526(3) 0.8045(6) 0.0875(17) Uani 1 1 d . .
H16A H 0.7613 0.2448 0.8800 0.105 Uiso 1 1 calc R U
H16B H 0.7998 0.2025 0.7880 0.105 Uiso 1 1 calc R U
C34 C 0.66730(18) 0.9382(3) 0.7986(5) 0.0712(14) Uani 1 1 d . .
C37 C 0.7078(2) 0.5456(5) 1.0176(5) 0.0962(19) Uani 1 1 d . .
H37A H 0.7242 0.4941 1.0486 0.115 Uiso 1 1 calc R U
H37B H 0.7340 0.5901 0.9999 0.115 Uiso 1 1 calc R U
C18 C 0.7810(2) 0.4128(3) 0.8257(6) 0.0816(15) Uani 1 1 d . .
H18A H 0.7640 0.4114 0.9014 0.098 Uiso 1 1 calc R U
H18B H 0.8051 0.4618 0.8227 0.098 Uiso 1 1 calc R U
C17 C 0.8137(2) 0.3305(3) 0.8065(7) 0.0910(19) Uani 1 1 d . .
H17A H 0.8332 0.3346 0.7337 0.109 Uiso 1 1 calc R U
H17B H 0.8404 0.3246 0.8678 0.109 Uiso 1 1 calc R U
C10 C 0.7910(2) 0.7729(3) 0.6426(7) 0.0922(19) Uani 1 1 d . .
H10A H 0.7638 0.7923 0.5876 0.111 Uiso 1 1 calc R U
H10B H 0.8197 0.8154 0.6457 0.111 Uiso 1 1 calc R U
C40 C 0.4982(4) 0.8914(5) 0.2327(8) 0.109(2) Uani 1 1 d . .
C15 C 0.7337(2) 0.2610(3) 0.7141(7) 0.0908(19) Uani 1 1 d . .
H15A H 0.7095 0.2121 0.7186 0.109 Uiso 1 1 calc R U
H15B H 0.7501 0.2616 0.6377 0.109 Uiso 1 1 calc R U
C45 C 0.5168(4) 0.9281(5) 0.3334(8) 0.111(2) Uani 1 1 d . .
H45 H 0.5533 0.9428 0.3407 0.134 Uiso 1 1 calc R U
C9 C 0.8139(2) 0.6899(4) 0.6033(6) 0.0857(16) Uani 1 1 d . .
H9A H 0.8444 0.6748 0.6525 0.103 Uiso 1 1 calc R U
H9B H 0.8275 0.6963 0.5250 0.103 Uiso 1 1 calc R U
C12 C 0.72134(16) 0.6941(3) 0.7615(6) 0.0718(13) Uani 1 1 d . .
H12A H 0.7058 0.6889 0.8382 0.086 Uiso 1 1 calc R U
H12B H 0.6924 0.7094 0.7083 0.086 Uiso 1 1 calc R U
C43 C 0.4287(4) 0.9246(6) 0.4184(10) 0.126(3) Uani 1 1 d . .
H43 H 0.4058 0.9379 0.4799 0.151 Uiso 1 1 calc R U
C44 C 0.4817(4) 0.9427(6) 0.4220(10) 0.129(3) Uani 1 1 d . .
H44 H 0.4955 0.9668 0.4894 0.155 Uiso 1 1 calc R U
C11 C 0.7651(2) 0.7641(3) 0.7615(7) 0.0886(19) Uani 1 1 d . .
H11A H 0.7488 0.8180 0.7837 0.106 Uiso 1 1 calc R U
H11B H 0.7930 0.7501 0.8178 0.106 Uiso 1 1 calc R U
C39 C 0.6143(3) 0.5333(5) 1.0706(5) 0.0894(18) Uani 1 1 d . .
H39A H 0.5828 0.5698 1.0815 0.107 Uiso 1 1 calc R U
H39B H 0.6124 0.4797 1.1124 0.107 Uiso 1 1 calc R U
C41 C 0.4429(5) 0.8707(5) 0.2273(10) 0.136(3) Uani 1 1 d . .
H41 H 0.4284 0.8467 0.1605 0.164 Uiso 1 1 calc R U
C38 C 0.6616(3) 0.5704(7) 1.0654(6) 0.120(3) Uani 1 1 d . .
H38 H 0.6590 0.6327 1.0721 0.144 Uiso 1 1 calc R U
C42 C 0.4096(4) 0.8863(5) 0.3225(12) 0.133(3) Uani 1 1 d . .
H42 H 0.3733 0.8698 0.3197 0.159 Uiso 1 1 calc R U
O1 O 0.50295(8) 0.55085(17) 0.7091(3) 0.0523(7) Uani 1 1 d . .
F4 F 0.38742(11) 0.92163(19) 0.8146(4) 0.0892(10) Uani 1 1 d . .
F2 F 0.41545(12) 0.6852(2) 1.0560(3) 0.0793(8) Uani 1 1 d . .
C27 C 0.41659(17) 0.8525(3) 0.8435(5) 0.0665(13) Uani 1 1 d . .
C46 C 0.5396(6) 0.8764(8) 0.1340(10) 0.214(7) Uani 1 1 d . .
H46A H 0.5213 0.8511 0.0690 0.321 Uiso 1 1 calc R U
H46B H 0.5678 0.8388 0.1604 0.321 Uiso 1 1 calc R U
H46C H 0.5552 0.9300 0.1113 0.321 Uiso 1 1 calc R U

loop_
_atom_site_aniso_label
_atom_site_aniso_U_11
_atom_site_aniso_U_22
_atom_site_aniso_U_33
_atom_site_aniso_U_23
_atom_site_aniso_U_13
_atom_site_aniso_U_12
Ni1 0.0456(3) 0.0591(4) 0.0477(4) 0.0012(3) -0.0011(3) 0.0037(3)
S1 0.0307(3) 0.0405(4) 0.0540(5) 0.0014(4) 0.0005(4) -0.0014(3)
P1 0.0330(3) 0.0575(5) 0.0491(5) 0.0011(5) -0.0022(4) 0.0037(3)
F1 0.0591(12) 0.0609(13) 0.0694(16) 0.0058(12) 0.0087(12) 0.0078(10)
O3 0.0345(9) 0.0410(11) 0.0545(15) -0.0020(12) -0.0057(11) 0.0003(8)
F11 0.0773(15) 0.0654(15) 0.0587(16) 0.0029(12) -0.0109(13) -0.0059(12)
F10 0.0455(10) 0.0699(14) 0.0645(14) 0.0015(12) 0.0039(11) -0.0116(10)
F5 0.0809(16) 0.0573(13) 0.0832(19) 0.0061(14) -0.0003(15) 0.0180(12)
F7 0.0661(14) 0.0848(18) 0.119(3) -0.021(2) -0.0474(18) 0.0072(13)
F6 0.0369(10) 0.0847(17) 0.095(2) -0.0214(16) -0.0080(12) 0.0033(11)
F15 0.0881(17) 0.0566(13) 0.0695(16) 0.0154(12) -0.0136(15) -0.0150(12)
F14 0.105(2) 0.0630(15) 0.118(3) 0.0173(19) 0.007(2) -0.0324(15)
F8 0.132(3) 0.090(2) 0.0626(17) -0.0066(17) -0.0387(19) -0.0082(18)
F3 0.0545(13) 0.109(2) 0.112(3) -0.039(2) 0.0176(16) 0.0125(14)
F9 0.104(2) 0.090(2) 0.0561(15) -0.0017(15) 0.0142(16) -0.0199(16)
O2 0.0445(11) 0.0491(13) 0.0543(15) 0.0081(12) 0.0018(12) 0.0001(10)
F12 0.100(2) 0.100(2) 0.090(2) -0.0120(19) -0.043(2) -0.0214(18)
F13 0.0836(18) 0.0797(18) 0.149(3) -0.011(2) -0.029(2) -0.0378(15)
C1 0.0349(15) 0.0386(15) 0.051(2) 0.0024(16) -0.0023(15) 0.0003(12)
C32 0.0528(19) 0.0461(19) 0.070(3) 0.0000(19) -0.007(2) -0.0009(16)
C19 0.0409(16) 0.0401(16) 0.061(2) 0.0022(17) -0.0086(17) -0.0001(13)
C6 0.0345(16) 0.0511(19) 0.052(2) -0.0007(17) 0.0001(15) 0.0013(13)
C3 0.059(2) 0.064(2) 0.052(2) 0.000(2) -0.014(2) -0.0026(17)
C24 0.0439(18) 0.0481(19) 0.077(3) -0.004(2) -0.011(2) 0.0032(15)
C30 0.0431(16) 0.0517(19) 0.061(2) -0.009(2) -0.0008(19) 0.0002(15)
C4 0.057(2) 0.081(3) 0.050(2) -0.008(3) 0.004(2) 0.0051(19)
C25 0.0411(16) 0.0480(18) 0.060(2) -0.0091(19) -0.0039(17) 0.0021(14)
C28 0.0457(18) 0.073(3) 0.074(3) -0.024(2) 0.006(2) 0.0032(18)
C29 0.0474(19) 0.070(3) 0.066(3) -0.012(2) 0.0056(19) -0.0075(18)
C7 0.0361(14) 0.061(2) 0.064(3) 0.005(2) -0.0059(18) 0.0002(13)
C2 0.0406(16) 0.0456(18) 0.061(2) -0.0008(18) -0.0080(18) -0.0009(14)
C20 0.0487(19) 0.0435(18) 0.058(2) 0.0076(18) -0.0018(18) -0.0046(15)
C23 0.057(2) 0.054(2) 0.088(4) -0.006(2) -0.029(3) 0.0050(18)
C21 0.072(2) 0.052(2) 0.053(2) 0.0054(19) -0.003(2) -0.0065(18)
C31 0.0405(14) 0.0414(16) 0.062(2) -0.0042(19) -0.0020(18) -0.0007(12)
C22 0.093(3) 0.053(2) 0.058(3) 0.002(2) -0.023(3) -0.003(2)
C33 0.059(2) 0.047(2) 0.095(4) 0.005(2) 0.006(3) -0.0127(17)
C36 0.0494(17) 0.0457(19) 0.064(2) -0.0033(19) -0.0065(19) 0.0019(15)
C8 0.060(2) 0.078(3) 0.074(3) 0.006(3) 0.006(2) -0.008(2)
C14 0.0485(18) 0.062(2) 0.131(5) 0.004(3) -0.002(3) 0.0002(17)
C26 0.0481(18) 0.053(2) 0.069(3) -0.007(2) -0.0052(19) 0.0038(15)
C13 0.0367(14) 0.063(2) 0.058(2) 0.005(2) 0.0017(17) 0.0065(14)
B1 0.0363(15) 0.0413(17) 0.056(2) 0.0007(18) -0.0018(17) 0.0004(14)
C5 0.0385(16) 0.077(3) 0.054(2) -0.002(2) -0.0034(18) 0.0067(16)
C35 0.058(2) 0.061(2) 0.083(4) -0.013(2) -0.020(2) -0.0036(18)
C16 0.089(3) 0.066(3) 0.108(4) 0.017(3) 0.006(4) 0.022(2)
C34 0.052(2) 0.058(2) 0.103(4) -0.009(3) -0.012(3) -0.0151(18)
C37 0.075(3) 0.154(6) 0.060(3) -0.014(4) -0.015(3) 0.007(4)
C18 0.074(3) 0.074(3) 0.097(4) 0.000(3) -0.032(3) 0.015(2)
C17 0.067(3) 0.084(3) 0.123(5) 0.012(4) -0.027(3) 0.026(2)
C10 0.069(3) 0.071(3) 0.136(6) 0.025(4) -0.002(4) -0.010(2)
C40 0.138(6) 0.085(4) 0.105(5) 0.016(4) -0.018(5) 0.023(4)
C15 0.076(3) 0.062(3) 0.135(6) 0.003(3) -0.010(4) 0.004(2)
C45 0.132(6) 0.090(4) 0.112(6) 0.013(5) -0.023(5) -0.006(4)
C9 0.062(3) 0.093(4) 0.102(5) 0.014(4) 0.007(3) -0.015(3)
C12 0.0493(19) 0.065(2) 0.101(4) -0.007(3) -0.001(3) 0.0043(17)
C43 0.130(7) 0.104(5) 0.144(8) 0.014(6) -0.025(7) 0.020(5)
C44 0.143(7) 0.118(6) 0.127(8) 0.000(6) -0.031(7) 0.006(5)
C11 0.064(2) 0.064(3) 0.137(6) -0.003(3) 0.006(3) -0.003(2)
C39 0.082(3) 0.140(6) 0.046(3) 0.000(3) 0.008(3) 0.001(3)
C41 0.170(8) 0.102(5) 0.138(8) -0.029(6) -0.071(7) 0.027(6)
C38 0.096(4) 0.208(9) 0.057(3) -0.025(5) -0.005(3) -0.018(5)
C42 0.111(6) 0.092(5) 0.195(11) 0.005(6) -0.028(7) 0.009(4)
O1 0.0306(10) 0.0559(13) 0.0704(18) -0.0009(14) 0.0007(11) -0.0041(9)
F4 0.0675(15) 0.0757(16) 0.124(3) -0.0203(19) -0.0121(17) 0.0310(13)
F2 0.0722(16) 0.091(2) 0.0745(18) -0.0069(16) 0.0240(15) -0.0092(14)
C27 0.0503(19) 0.057(2) 0.092(3) -0.022(3) -0.011(2) 0.0165(18)
C46 0.286(16) 0.226(14) 0.130(9) 0.044(9) 0.055(11) 0.114(12)

loop_
_atom_type_symbol
_atom_type_description
_atom_type_scat_dispersion_real
_atom_type_scat_dispersion_imag
_atom_type_scat_source
C C 0.0181 0.0091 'International Tables Vol C Tables 4.2.6.8 and 6.1.1.4'
H H 0.0000 0.0000 'International Tables Vol C Tables 4.2.6.8 and 6.1.1.4'
O O 0.0492 0.0322 'International Tables Vol C Tables 4.2.6.8 and 6.1.1.4'
Ni Ni -3.0029 0.5091 'International Tables Vol C Tables 4.2.6.8 and 6.1.1.4'
F F 0.0727 0.0534 'International Tables Vol C Tables 4.2.6.8 and 6.1.1.4'
B B 0.0090 0.0039 'International Tables Vol C Tables 4.2.6.8 and 6.1.1.4'
P P 0.2955 0.4335 'International Tables Vol C Tables 4.2.6.8 and 6.1.1.4'
S S 0.3331 0.5567 'International Tables Vol C Tables 4.2.6.8 and 6.1.1.4'

loop_
_geom_angle_atom_site_label_1
_geom_angle_atom_site_label_2
_geom_angle_atom_site_label_3
_geom_angle
O2 Ni1 C37 164.7(2)
O2 Ni1 C38 127.0(2)
C37 Ni1 C38 39.1(3)
O2 Ni1 C39 92.56(19)
C37 Ni1 C39 72.3(3)
C38 Ni1 C39 37.4(3)
O2 Ni1 P1 96.32(9)
C37 Ni1 P1 98.71(19)
C38 Ni1 P1 135.2(2)
C39 Ni1 P1 170.37(19)
O1 S1 O2 114.29(16)
O1 S1 O3 113.05(14)
O2 S1 O3 106.93(16)
O1 S1 C1 108.82(17)
O2 S1 C1 107.86(15)
O3 S1 C1 105.41(15)
C6 P1 C7 107.34(18)
C6 P1 C13 100.83(18)
C7 P1 C13 105.65(16)
C6 P1 Ni1 112.85(12)
C7 P1 Ni1 114.38(15)
C13 P1 Ni1 114.62(14)
S1 O3 B1 127.7(2)
S1 O2 Ni1 122.39(16)
C2 C1 C6 121.0(4)
C2 C1 S1 115.6(3)
C6 C1 S1 123.5(3)
F15 C32 C33 115.5(4)
F15 C32 C31 121.2(4)
C33 C32 C31 123.3(4)
C24 C19 C20 113.3(4)
C24 C19 B1 125.3(4)
C20 C19 B1 121.2(3)
C5 C6 C1 116.6(4)
C5 C6 P1 118.9(3)
C1 C6 P1 124.4(3)
C2 C3 C4 119.2(4)
C2 C3 H3 120.4
C4 C3 H3 120.4
F6 C24 C23 115.1(4)
F6 C24 C19 121.2(4)
C23 C24 C19 123.6(4)
F1 C30 C25 121.3(3)
F1 C30 C29 115.3(4)
C25 C30 C29 123.4(4)
C5 C4 C3 119.6(5)
C5 C4 H4 120.2
C3 C4 H4 120.2
C30 C25 C26 113.9(4)
C30 C25 B1 127.9(3)
C26 C25 B1 118.2(4)
F3 C28 C27 120.2(4)
F3 C28 C29 120.0(5)
C27 C28 C29 119.9(4)
F2 C29 C28 119.7(4)
F2 C29 C30 120.9(4)
C28 C29 C30 119.4(5)
C12 C7 C8 109.9(4)
C12 C7 P1 111.0(3)
C8 C7 P1 116.9(3)
C12 C7 H7 106.1
C8 C7 H7 106.1
P1 C7 H7 106.1
C3 C2 C1 120.9(3)
C3 C2 H2 119.5
C1 C2 H2 119.5
F10 C20 C21 116.6(4)
F10 C20 C19 118.9(4)
C21 C20 C19 124.4(4)
F7 C23 C22 120.6(5)
F7 C23 C24 119.0(5)
C22 C23 C24 120.4(4)
F9 C21 C20 120.8(4)
F9 C21 C22 119.4(4)
C20 C21 C22 119.7(5)
C36 C31 C32 113.8(3)
C36 C31 B1 119.7(4)
C32 C31 B1 126.4(4)
F8 C22 C23 121.0(5)
F8 C22 C21 120.4(5)
C23 C22 C21 118.6(4)
F14 C33 C34 120.4(4)
F14 C33 C32 119.9(5)
C34 C33 C32 119.7(5)
F11 C36 C31 120.3(3)
F11 C36 C35 115.8(4)
C31 C36 C35 123.9(4)
C7 C8 C9 111.3(5)
C7 C8 H8A 109.4
C9 C8 H8A 109.4
C7 C8 H8B 109.4
C9 C8 H8B 109.4
H8A C8 H8B 108.0
C13 C14 C15 111.0(4)
C13 C14 H14A 109.4
C15 C14 H14A 109.4
C13 C14 H14B 109.4
C15 C14 H14B 109.4
H14A C14 H14B 108.0
F5 C26 C27 117.2(4)
F5 C26 C25 118.3(4)
C27 C26 C25 124.3(5)
C14 C13 C18 110.8(4)
C14 C13 P1 110.8(2)
C18 C13 P1 112.6(3)
C14 C13 H13 107.4
C18 C13 H13 107.4
P1 C13 H13 107.4
O3 B1 C19 106.0(3)
O3 B1 C25 111.7(3)
C19 B1 C25 113.9(3)
O3 B1 C31 102.5(2)
C19 B1 C31 116.6(3)
C25 B1 C31 105.7(3)
C4 C5 C6 122.6(3)
C4 C5 H5 118.7
C6 C5 H5 118.7
F12 C35 C34 119.7(4)
F12 C35 C36 120.7(5)
C34 C35 C36 119.5(5)
C17 C16 C15 111.0(5)
C17 C16 H16A 109.4
C15 C16 H16A 109.4
C17 C16 H16B 109.4
C15 C16 H16B 109.4
H16A C16 H16B 108.0
C33 C34 F13 120.4(5)
C33 C34 C35 119.7(4)
F13 C34 C35 119.9(5)
C38 C37 Ni1 70.7(4)
C38 C37 H37A 116.5
Ni1 C37 H37A 116.5
C38 C37 H37B 116.5
Ni1 C37 H37B 116.5
H37A C37 H37B 113.5
C13 C18 C17 109.6(5)
C13 C18 H18A 109.7
C17 C18 H18A 109.7
C13 C18 H18B 109.7
C17 C18 H18B 109.7
H18A C18 H18B 108.2
C16 C17 C18 112.0(4)
C16 C17 H17A 109.2
C18 C17 H17A 109.2
C16 C17 H17B 109.2
C18 C17 H17B 109.2
H17A C17 H17B 107.9
C9 C10 C11 110.8(5)
C9 C10 H10A 109.5
C11 C10 H10A 109.5
C9 C10 H10B 109.5
C11 C10 H10B 109.5
H10A C10 H10B 108.1
C45 C40 C41 117.2(9)
C45 C40 C46 118.0(10)
C41 C40 C46 124.8(10)
C16 C15 C14 111.1(5)
C16 C15 H15A 109.4
C14 C15 H15A 109.4
C16 C15 H15B 109.4
C14 C15 H15B 109.4
H15A C15 H15B 108.0
C44 C45 C40 119.9(9)
C44 C45 H45 120.1
C40 C45 H45 120.1
C10 C9 C8 112.6(4)
C10 C9 H9A 109.1
C8 C9 H9A 109.1
C10 C9 H9B 109.1
C8 C9 H9B 109.1
H9A C9 H9B 107.8
C7 C12 C11 110.2(3)
C7 C12 H12A 109.6
C11 C12 H12A 109.6
C7 C12 H12B 109.6
C11 C12 H12B 109.6
H12A C12 H12B 108.1
C44 C43 C42 117.4(11)
C44 C43 H43 121.3
C42 C43 H43 121.3
C43 C44 C45 124.1(10)
C43 C44 H44 118.0
C45 C44 H44 118.0
C10 C11 C12 111.0(5)
C10 C11 H11A 109.4
C12 C11 H11A 109.4
C10 C11 H11B 109.4
C12 C11 H11B 109.4
H11A C11 H11B 108.0
C38 C39 Ni1 67.2(4)
C38 C39 H39A 117.0
Ni1 C39 H39A 117.0
C38 C39 H39B 117.0
Ni1 C39 H39B 117.0
H39A C39 H39B 114.0
C42 C41 C40 119.7(9)
C42 C41 H41 120.2
C40 C41 H41 120.2
C39 C38 C37 130.9(9)
C39 C38 Ni1 75.4(4)
C37 C38 Ni1 70.1(4)
C39 C38 H38 112.5
C37 C38 H38 112.5
Ni1 C38 H38 112.5
C43 C42 C41 121.6(9)
C43 C42 H42 119.2
C41 C42 H42 119.2
F4 C27 C28 119.8(4)
F4 C27 C26 121.1(5)
C28 C27 C26 119.0(4)
C40 C46 H46A 109.5
C40 C46 H46B 109.5
H46A C46 H46B 109.5
C40 C46 H46C 109.5
H46A C46 H46C 109.5
H46B C46 H46C 109.5

loop_
_geom_bond_atom_site_label_1
_geom_bond_atom_site_label_2
_geom_bond_distance
Ni1 O2 1.931(3)
Ni1 C37 1.968(6)
Ni1 C38 1.976(7)
Ni1 C39 2.075(5)
Ni1 P1 2.2105(12)
S1 O1 1.426(2)
S1 O2 1.466(3)
S1 O3 1.515(2)
S1 C1 1.771(4)
P1 C6 1.846(4)
P1 C7 1.853(4)
P1 C13 1.856(4)
F1 C30 1.344(5)
O3 B1 1.580(4)
F11 C36 1.346(5)
F10 C20 1.354(4)
F5 C26 1.347(6)
F7 C23 1.349(5)
F6 C24 1.344(5)
F15 C32 1.340(5)
F14 C33 1.343(6)
F8 C22 1.333(6)
F3 C28 1.347(5)
F9 C21 1.343(5)
F12 C35 1.347(6)
F13 C34 1.356(5)
C1 C2 1.386(6)
C1 C6 1.414(5)
C32 C33 1.387(6)
C32 C31 1.394(6)
C19 C24 1.391(5)
C19 C20 1.391(6)
C19 B1 1.635(6)
C6 C5 1.391(6)
C3 C2 1.376(7)
C3 C4 1.398(6)
C3 H3 0.9300
C24 C23 1.382(7)
C30 C25 1.384(6)
C30 C29 1.392(6)
C4 C5 1.379(7)
C4 H4 0.9300
C25 C26 1.396(5)
C25 B1 1.640(5)
C28 C27 1.368(8)
C28 C29 1.370(7)
C29 F2 1.339(6)
C7 C12 1.521(6)
C7 C8 1.522(7)
C7 H7 0.9800
C2 H2 0.9300
C20 C21 1.370(6)
C23 C22 1.361(8)
C21 C22 1.377(7)
C31 C36 1.375(6)
C31 B1 1.652(5)
C33 C34 1.351(8)
C36 C35 1.383(6)
C8 C9 1.537(7)
C8 H8A 0.9700
C8 H8B 0.9700
C14 C13 1.510(6)
C14 C15 1.541(6)
C14 H14A 0.9700
C14 H14B 0.9700
C26 C27 1.375(6)
C13 C18 1.527(6)
C13 H13 0.9800
C5 H5 0.9300
C35 C34 1.363(7)
C16 C17 1.507(8)
C16 C15 1.512(9)
C16 H16A 0.9700
C16 H16B 0.9700
C37 C38 1.321(9)
C37 H37A 0.9700
C37 H37B 0.9700
C18 C17 1.535(7)
C18 H18A 0.9700
C18 H18B 0.9700
C17 H17A 0.9700
C17 H17B 0.9700
C10 C9 1.488(8)
C10 C11 1.520(10)
C10 H10A 0.9700
C10 H10B 0.9700
C40 C45 1.376(12)
C40 C41 1.397(13)
C40 C46 1.546(14)
C15 H15A 0.9700
C15 H15B 0.9700
C45 C44 1.357(13)
C45 H45 0.9300
C9 H9A 0.9700
C9 H9B 0.9700
C12 C11 1.535(6)
C12 H12A 0.9700
C12 H12B 0.9700
C43 C44 1.333(12)
C43 C42 1.345(13)
C43 H43 0.9300
C44 H44 0.9300
C11 H11A 0.9700
C11 H11B 0.9700
C39 C38 1.301(10)
C39 H39A 0.9700
C39 H39B 0.9700
C41 C42 1.392(15)
C41 H41 0.9300
C38 H38 0.9800
C42 H42 0.9300
F4 C27 1.340(5)
C46 H46A 0.9600
C46 H46B 0.9600
C46 H46C 0.9600

loop_
_geom_torsion_atom_site_label_1
_geom_torsion_atom_site_label_2
_geom_torsion_atom_site_label_3
_geom_torsion_atom_site_label_4
_geom_torsion
O1 S1 O3 B1 -20.4(3)
O2 S1 O3 B1 -147.0(3)
C1 S1 O3 B1 98.4(3)
O1 S1 O2 Ni1 -166.61(18)
O3 S1 O2 Ni1 -40.7(2)
C1 S1 O2 Ni1 72.2(2)
O1 S1 C1 C2 11.3(3)
O2 S1 C1 C2 135.8(3)
O3 S1 C1 C2 -110.2(3)
O1 S1 C1 C6 -168.4(3)
O2 S1 C1 C6 -43.9(3)
O3 S1 C1 C6 70.1(3)
C2 C1 C6 C5 1.5(5)
S1 C1 C6 C5 -178.8(3)
C2 C1 C6 P1 -174.5(3)
S1 C1 C6 P1 5.2(5)
C7 P1 C6 C5 66.5(4)
C13 P1 C6 C5 -43.8(4)
Ni1 P1 C6 C5 -166.5(3)
C7 P1 C6 C1 -117.6(3)
C13 P1 C6 C1 132.1(3)
Ni1 P1 C6 C1 9.3(3)
C20 C19 C24 F6 176.3(3)
B1 C19 C24 F6 2.3(6)
C20 C19 C24 C23 -1.6(6)
B1 C19 C24 C23 -175.6(4)
C2 C3 C4 C5 1.3(7)
F1 C30 C25 C26 -175.4(4)
C29 C30 C25 C26 3.7(6)
F1 C30 C25 B1 4.6(6)
C29 C30 C25 B1 -176.3(4)
F3 C28 C29 F2 -1.6(7)
C27 C28 C29 F2 177.8(4)
F3 C28 C29 C30 179.5(4)
C27 C28 C29 C30 -1.2(7)
F1 C30 C29 F2 -1.4(6)
C25 C30 C29 F2 179.5(4)
F1 C30 C29 C28 177.6(4)
C25 C30 C29 C28 -1.5(7)
C6 P1 C7 C12 86.1(4)
C13 P1 C7 C12 -166.9(3)
Ni1 P1 C7 C12 -39.9(4)
C6 P1 C7 C8 -41.0(3)
C13 P1 C7 C8 66.0(4)
Ni1 P1 C7 C8 -167.0(3)
C4 C3 C2 C1 0.7(6)
C6 C1 C2 C3 -2.2(6)
S1 C1 C2 C3 178.1(3)
C24 C19 C20 F10 -175.1(3)
B1 C19 C20 F10 -0.8(5)
C24 C19 C20 C21 1.6(6)
B1 C19 C20 C21 175.9(4)
F6 C24 C23 F7 2.1(6)
C19 C24 C23 F7 -179.9(4)
F6 C24 C23 C22 -177.2(4)
C19 C24 C23 C22 0.9(7)
F10 C20 C21 F9 -1.9(6)
C19 C20 C21 F9 -178.7(4)
F10 C20 C21 C22 175.9(4)
C19 C20 C21 C22 -0.9(6)
F15 C32 C31 C36 -176.5(4)
C33 C32 C31 C36 3.2(6)
F15 C32 C31 B1 0.3(6)
C33 C32 C31 B1 179.9(4)
F7 C23 C22 F8 -0.1(7)
C24 C23 C22 F8 179.1(4)
F7 C23 C22 C21 -179.2(4)
C24 C23 C22 C21 0.0(7)
F9 C21 C22 F8 -1.3(7)
C20 C21 C22 F8 -179.2(4)
F9 C21 C22 C23 177.8(4)
C20 C21 C22 C23 0.0(7)
F15 C32 C33 F14 -2.1(7)
C31 C32 C33 F14 178.2(4)
F15 C32 C33 C34 177.1(4)
C31 C32 C33 C34 -2.5(7)
C32 C31 C36 F11 178.9(3)
B1 C31 C36 F11 2.0(5)
C32 C31 C36 C35 -1.6(6)
B1 C31 C36 C35 -178.6(4)
C12 C7 C8 C9 55.5(5)
P1 C7 C8 C9 -176.8(3)
C30 C25 C26 F5 -179.7(3)
B1 C25 C26 F5 0.2(5)
C30 C25 C26 C27 -3.5(6)
B1 C25 C26 C27 176.5(4)
C15 C14 C13 C18 -57.1(7)
C15 C14 C13 P1 177.0(5)
C6 P1 C13 C14 -60.9(4)
C7 P1 C13 C14 -172.5(4)
Ni1 P1 C13 C14 60.6(4)
C6 P1 C13 C18 174.3(4)
C7 P1 C13 C18 62.7(4)
Ni1 P1 C13 C18 -64.2(4)
S1 O3 B1 C19 -45.2(4)
S1 O3 B1 C25 79.4(4)
S1 O3 B1 C31 -167.9(3)
C24 C19 B1 O3 108.6(4)
C20 C19 B1 O3 -65.0(4)
C24 C19 B1 C25 -14.6(5)
C20 C19 B1 C25 171.8(3)
C24 C19 B1 C31 -138.1(4)
C20 C19 B1 C31 48.3(5)
C30 C25 B1 O3 -0.4(5)
C26 C25 B1 O3 179.6(3)
C30 C25 B1 C19 119.6(4)
C26 C25 B1 C19 -60.4(4)
C30 C25 B1 C31 -111.1(4)
C26 C25 B1 C31 68.9(4)
C36 C31 B1 O3 -52.5(4)
C32 C31 B1 O3 130.9(4)
C36 C31 B1 C19 -167.8(3)
C32 C31 B1 C19 15.6(5)
C36 C31 B1 C25 64.5(4)
C32 C31 B1 C25 -112.0(4)
C3 C4 C5 C6 -2.0(7)
C1 C6 C5 C4 0.6(6)
P1 C6 C5 C4 176.8(4)
F11 C36 C35 F12 1.1(6)
C31 C36 C35 F12 -178.4(4)
F11 C36 C35 C34 178.9(4)
C31 C36 C35 C34 -0.6(7)
F14 C33 C34 F13 -2.2(7)
C32 C33 C34 F13 178.5(4)
F14 C33 C34 C35 179.3(5)
C32 C33 C34 C35 0.1(7)
F12 C35 C34 C33 179.2(5)
C36 C35 C34 C33 1.4(7)
F12 C35 C34 F13 0.7(7)
C36 C35 C34 F13 -177.1(4)
C14 C13 C18 C17 57.0(6)
P1 C13 C18 C17 -178.2(4)
C15 C16 C17 C18 55.9(8)
C13 C18 C17 C16 -56.6(7)
C17 C16 C15 C14 -54.8(7)
C13 C14 C15 C16 55.8(8)
C41 C40 C45 C44 0.0(11)
C46 C40 C45 C44 179.7(8)
C11 C10 C9 C8 54.3(7)
C7 C8 C9 C10 -54.5(7)
C8 C7 C12 C11 -57.8(6)
P1 C7 C12 C11 171.3(4)
C42 C43 C44 C45 2.9(14)
C40 C45 C44 C43 -0.9(13)
C9 C10 C11 C12 -56.3(6)
C7 C12 C11 C10 58.4(6)
C45 C40 C41 C42 -1.1(11)
C46 C40 C41 C42 179.2(8)
Ni1 C39 C38 C37 -46.3(8)
Ni1 C37 C38 C39 48.1(9)
C44 C43 C42 C41 -4.0(13)
C40 C41 C42 C43 3.2(13)
F3 C28 C27 F4 -0.4(7)
C29 C28 C27 F4 -179.8(4)
F3 C28 C27 C26 -179.2(4)
C29 C28 C27 C26 1.4(7)
F5 C26 C27 F4 -1.4(6)
C25 C26 C27 F4 -177.7(4)
F5 C26 C27 C28 177.4(4)
C25 C26 C27 C28 1.1(7)
